data_7018271
loop_
_publ_author_name
'Zhu, Chengfeng'
'Xuan, Weimin'
'Cui, Yong'

_publ_section_title
;
 Luminescent microporous metal-metallosalen frameworks with the primitive
 cubic net.
;
_journal_issue 14
_journal_name_full 'Dalton transactions (Cambridge, England : 2003)'
_journal_page_first 3928
_journal_page_last 3932
_journal_paper_doi 10.1039/c1dt11584g
_journal_volume 41
_journal_year 2012
_chemical_formula_sum 'C100 H114 N6 O24 S5 Zn7'
_chemical_formula_weight 2401.86
_chemical_name_systematic
;
?
;
_space_group_IT_number 14
_symmetry_cell_setting monoclinic
_symmetry_space_group_name_Hall '-P 2yn'
_symmetry_space_group_name_H-M 'P 1 21/n 1'
_atom_sites_solution_hydrogens geom
_atom_sites_solution_primary direct
_atom_sites_solution_secondary difmap
_audit_creation_method SHELXL-97
_cell_angle_alpha 90.00
_cell_angle_beta 90.968(3)
_cell_angle_gamma 90.00
_cell_formula_units_Z 4
_cell_length_a 22.286(2)
_cell_length_b 19.845(2)
_cell_length_c 34.290(4)
_cell_measurement_reflns_used 15093
_cell_measurement_temperature 123
_cell_measurement_theta_max 23.63
_cell_measurement_theta_min 1.37
_cell_volume 15163(3)
_computing_cell_refinement 'SAINT (Bruker, 1999)'
_computing_data_collection 'SMART (Bruker, 1997)'
_computing_data_reduction SAINT
_computing_molecular_graphics 'SHELXTL-PLUS (Sheldrick, 1990)'
_computing_publication_material SHELXL-97
_computing_structure_refinement 'SHELXL-97 (Sheldrick, 1997)'
_computing_structure_solution 'SHELXS-97 (Sheldrick, 1990)'
_diffrn_ambient_temperature 123
_diffrn_measured_fraction_theta_full 0.975
_diffrn_measured_fraction_theta_max 0.975
_diffrn_measurement_device_type 'Philips PW1100/20 diffractometer'
_diffrn_measurement_method \q/2\q
_diffrn_radiation_monochromator graphite
_diffrn_radiation_source 'fine-focus sealed tube'
_diffrn_radiation_type MoK\a
_diffrn_radiation_wavelength 0.71073
_diffrn_reflns_av_R_equivalents 0.1591
_diffrn_reflns_av_sigmaI/netI 0.1637
_diffrn_reflns_limit_h_max 28
_diffrn_reflns_limit_h_min -28
_diffrn_reflns_limit_k_max 25
_diffrn_reflns_limit_k_min -23
_diffrn_reflns_limit_l_max 44
_diffrn_reflns_limit_l_min -43
_diffrn_reflns_number 163144
_diffrn_reflns_theta_full 27.62
_diffrn_reflns_theta_max 27.62
_diffrn_reflns_theta_min 1.37
_diffrn_standards_decay_% 0
_diffrn_standards_interval_time 120
_diffrn_standards_number 3
_exptl_absorpt_coefficient_mu 1.208
_exptl_absorpt_correction_T_max 0.75
_exptl_absorpt_correction_T_min 0.68
_exptl_absorpt_correction_type multi-scan
_exptl_absorpt_process_details 'SADABS (Sheldrick, 1996)'
_exptl_crystal_colour block
_exptl_crystal_density_diffrn 1.052
_exptl_crystal_density_method 'not measured'
_exptl_crystal_description yellow
_exptl_crystal_F_000 4952
_exptl_crystal_size_max 0.12
_exptl_crystal_size_mid 0.10
_exptl_crystal_size_min 0.08
_refine_diff_density_max 1.051
_refine_diff_density_min -1.012
_refine_diff_density_rms 0.105
_refine_ls_extinction_method none
_refine_ls_goodness_of_fit_ref 1.028
_refine_ls_hydrogen_treatment constr
_refine_ls_matrix_type full
_refine_ls_number_parameters 1095
_refine_ls_number_reflns 34348
_refine_ls_number_restraints 22
_refine_ls_restrained_S_all 1.102
_refine_ls_R_factor_all 0.1541
_refine_ls_R_factor_gt 0.0752
_refine_ls_shift/su_max 0.001
_refine_ls_shift/su_mean 0.000
_refine_ls_structure_factor_coef Fsqd
_refine_ls_weighting_details 'calc w=1/[\s^2^(Fo^2^)+(0.0554P)^2^+0.0000P] where P=(Fo^2^+2Fc^2^)/3'
_refine_ls_weighting_scheme calc
_refine_ls_wR_factor_gt 0.1597
_refine_ls_wR_factor_ref 0.1756
_reflns_number_gt 15093
_reflns_number_total 34348
_reflns_threshold_expression >2sigma(I)
_cod_data_source_file c1dt11584g.txt
_cod_data_source_block 1
_cod_depositor_comments
;
The following automatic conversions were performed:

'_symmetry_cell_setting' value 'Monoclinic' changed to 'monoclinic'
according to /home/saulius/struct/CIF-dictionaries/cif_core.dic
dictionary named 'cif_core.dic' version 2.4.1 from
2010-06-29.

'_exptl_absorpt_correction_type' value 'Multi-scan'
changed to 'multi-scan' according to
/home/saulius/struct/CIF-dictionaries/cif_core.dic dictionary named
'cif_core.dic' version 2.4.1 from 2010-06-29.

Automatic conversion script
Id: cif_fix_values 1715 2011-07-08 13:25:40Z adriana 
;
_cod_original_sg_symbol_H-M P2(1)/n
_cod_database_code 7018271

loop_
_symmetry_equiv_pos_as_xyz
'x, y, z'
'-x+1/2, y+1/2, -z+1/2'
'-x, -y, -z'
'x-1/2, -y-1/2, z-1/2'

loop_
_atom_site_label
_atom_site_type_symbol
_atom_site_fract_x
_atom_site_fract_y
_atom_site_fract_z
_atom_site_U_iso_or_equiv
_atom_site_adp_type
_atom_site_occupancy
_atom_site_symmetry_multiplicity
_atom_site_calc_flag
_atom_site_refinement_flags
Zn1 Zn 0.54603(3) 0.65287(3) 0.11973(2) 0.0474(2) Uani 1 1 d .
Zn2 Zn 0.26925(3) 0.32043(3) 0.46641(2) 0.04049(18) Uani 1 1 d .
Zn3 Zn 0.57607(3) 0.20300(3) 0.223679(18) 0.03274(16) Uani 1 1 d .
Zn4 Zn 0.43731(3) 0.22678(3) 0.221733(18) 0.03335(17) Uani 1 1 d .
Zn5 Zn 0.49134(3) 0.08559(3) 0.257548(19) 0.03420(17) Uani 1 1 d .
Zn6 Zn 0.48841(3) 0.11767(3) 0.167637(18) 0.03129(16) Uani 1 1 d .
Zn7 Zn 0.18526(4) 0.22597(4) -0.01840(2) 0.0544(2) Uani 1 1 d .
C1 C 0.5238(4) 0.3348(3) 0.2088(2) 0.0525(17) Uani 1 1 d .
C2 C 0.54248(19) 0.39862(16) 0.18843(12) 0.0546(18) Uani 1 1 d G
C3 C 0.50077(14) 0.4367(2) 0.16740(13) 0.0542(18) Uani 1 1 d G
H3A H 0.4609 0.4228 0.1657 0.065 Uiso 1 1 calc R
C4 C 0.51857(16) 0.49546(19) 0.14883(12) 0.0470(16) Uani 1 1 d G
C5 C 0.57809(17) 0.51619(16) 0.15130(12) 0.0420(15) Uani 1 1 d G
C6 C 0.61981(13) 0.47813(19) 0.17234(13) 0.0467(16) Uani 1 1 d G
C7 C 0.60200(17) 0.41935(19) 0.19090(12) 0.0489(16) Uani 1 1 d G
H7A H 0.6299 0.3939 0.2050 0.059 Uiso 1 1 calc R
C8 C 0.6874(3) 0.4975(3) 0.1742(2) 0.066(2) Uani 1 1 d .
C9 C 0.7146(4) 0.4968(5) 0.1320(3) 0.105(3) Uani 1 1 d .
H9A H 0.7095 0.4529 0.1207 0.157 Uiso 1 1 calc R
H9B H 0.7566 0.5075 0.1336 0.157 Uiso 1 1 calc R
H9C H 0.6942 0.5296 0.1160 0.157 Uiso 1 1 calc R
C10 C 0.6950(4) 0.5682(4) 0.1931(3) 0.098(3) Uani 1 1 d .
H10A H 0.6782 0.5679 0.2187 0.147 Uiso 1 1 calc R
H10B H 0.6745 0.6012 0.1773 0.147 Uiso 1 1 calc R
H10C H 0.7369 0.5793 0.1950 0.147 Uiso 1 1 calc R
C11 C 0.7267(3) 0.4482(4) 0.1981(3) 0.082(3) Uani 1 1 d .
H11A H 0.7128 0.4464 0.2244 0.124 Uiso 1 1 calc R
H11B H 0.7676 0.4633 0.1981 0.124 Uiso 1 1 calc R
H11C H 0.7242 0.4041 0.1866 0.124 Uiso 1 1 calc R
C12 C 0.4721(3) 0.5261(3) 0.1249(2) 0.0507(17) Uani 1 1 d .
H12A H 0.4361 0.5031 0.1216 0.061 Uiso 1 1 calc R
C13 C 0.43087(18) 0.61364(18) 0.08423(12) 0.0506(17) Uani 1 1 d G
C14 C 0.3912(2) 0.57621(15) 0.06121(14) 0.0606(19) Uani 1 1 d G
H14A H 0.3934 0.5294 0.0613 0.073 Uiso 1 1 calc R
C15 C 0.34831(19) 0.6087(2) 0.03812(14) 0.075(2) Uani 1 1 d G
H15A H 0.3218 0.5837 0.0227 0.090 Uiso 1 1 calc R
C16 C 0.34507(19) 0.6787(2) 0.03805(14) 0.073(2) Uani 1 1 d G
H16A H 0.3164 0.7004 0.0226 0.088 Uiso 1 1 calc R
C17 C 0.3847(2) 0.71611(15) 0.06106(14) 0.061(2) Uani 1 1 d G
H17A H 0.3825 0.7629 0.0610 0.073 Uiso 1 1 calc R
C18 C 0.42762(18) 0.68359(18) 0.08415(12) 0.0471(16) Uani 1 1 d G
C19 C 0.4668(3) 0.7772(3) 0.12054(19) 0.0507(17) Uani 1 1 d .
H19A H 0.4335 0.8017 0.1121 0.061 Uiso 1 1 calc R
C20 C 0.50972(17) 0.81107(17) 0.14680(11) 0.0444(15) Uani 1 1 d G
C21 C 0.49694(15) 0.87849(18) 0.15385(12) 0.0477(16) Uani 1 1 d G
H21A H 0.4655 0.8995 0.1404 0.057 Uiso 1 1 calc R
C22 C 0.53113(18) 0.91454(14) 0.18095(12) 0.0469(16) Uani 1 1 d G
C23 C 0.57810(17) 0.88316(18) 0.20101(11) 0.0521(17) Uani 1 1 d G
H23A H 0.6010 0.9073 0.2191 0.063 Uiso 1 1 calc R
C24 C 0.59088(16) 0.81574(18) 0.19397(12) 0.0514(17) Uani 1 1 d G
C25 C 0.55669(18) 0.77969(14) 0.16686(12) 0.0489(17) Uani 1 1 d G
C26 C 0.6466(3) 0.7826(3) 0.2158(2) 0.063(2) Uani 1 1 d .
C27 C 0.6251(4) 0.7225(4) 0.2394(2) 0.097(3) Uani 1 1 d .
H27A H 0.6587 0.7021 0.2528 0.146 Uiso 1 1 calc R
H27B H 0.6066 0.6901 0.2223 0.146 Uiso 1 1 calc R
H27C H 0.5964 0.7374 0.2582 0.146 Uiso 1 1 calc R
C28 C 0.6931(4) 0.7606(4) 0.1863(3) 0.098(3) Uani 1 1 d .
H28A H 0.7267 0.7404 0.1998 0.147 Uiso 1 1 calc R
H28B H 0.7065 0.7991 0.1719 0.147 Uiso 1 1 calc R
H28C H 0.6755 0.7283 0.1686 0.147 Uiso 1 1 calc R
C29 C 0.6786(5) 0.8322(4) 0.2443(3) 0.128(4) Uani 1 1 d .
H29A H 0.7119 0.8098 0.2568 0.191 Uiso 1 1 calc R
H29B H 0.6508 0.8469 0.2636 0.191 Uiso 1 1 calc R
H29C H 0.6928 0.8704 0.2300 0.191 Uiso 1 1 calc R
C30 C 0.5182(3) 0.9872(3) 0.1885(2) 0.0406(15) Uani 1 1 d .
C31 C 0.3783(3) 0.1938(3) 0.14709(18) 0.0424(15) Uani 1 1 d .
C32 C 0.33405(18) 0.2123(2) 0.11617(10) 0.0451(16) Uani 1 1 d G
C33 C 0.32373(18) 0.16949(16) 0.08467(12) 0.0492(17) Uani 1 1 d G
H33A H 0.3436 0.1284 0.0834 0.059 Uiso 1 1 calc R
C34 C 0.2837(2) 0.18815(19) 0.05509(10) 0.0484(16) Uani 1 1 d G
C35 C 0.2539(2) 0.2496(2) 0.05702(11) 0.064(2) Uani 1 1 d G
C36 C 0.2642(2) 0.29238(19) 0.08852(13) 0.079(3) Uani 1 1 d G
C37 C 0.3043(2) 0.2737(2) 0.11810(11) 0.070(2) Uani 1 1 d G
H37A H 0.3112 0.3023 0.1392 0.084 Uiso 1 1 calc R
C38 C 0.2354(9) 0.3672(7) 0.0891(4) 0.205(9) Uani 1 1 d .
C39 C 0.1681(8) 0.3619(10) 0.0862(5) 0.299(15) Uani 1 1 d .
H39A H 0.1535 0.3374 0.1083 0.449 Uiso 1 1 calc R
H39B H 0.1570 0.3387 0.0626 0.449 Uiso 1 1 calc R
H39C H 0.1510 0.4063 0.0859 0.449 Uiso 1 1 calc R
C40 C 0.2678(7) 0.4093(5) 0.0516(4) 0.172(7) Uani 1 1 d .
H40A H 0.2556 0.3892 0.0273 0.258 Uiso 1 1 calc R
H40B H 0.3107 0.4068 0.0544 0.258 Uiso 1 1 calc R
H40C H 0.2555 0.4556 0.0520 0.258 Uiso 1 1 calc R
C41 C 0.2566(9) 0.4033(7) 0.1279(4) 0.272(13) Uani 1 1 d .
H41A H 0.2388 0.3814 0.1498 0.408 Uiso 1 1 calc R
H41B H 0.2443 0.4497 0.1272 0.408 Uiso 1 1 calc R
H41C H 0.2995 0.4009 0.1303 0.408 Uiso 1 1 calc R
C42 C 0.2740(3) 0.1385(3) 0.0255(2) 0.0580(19) Uani 1 1 d .
H42A H 0.2974 0.0998 0.0274 0.070 Uiso 1 1 calc R
C43 C 0.2298(2) 0.0881(2) -0.03075(12) 0.0517(17) Uani 1 1 d G
C44 C 0.2408(2) 0.0207(2) -0.02243(13) 0.084(3) Uani 1 1 d G
H44A H 0.2563 0.0083 0.0019 0.101 Uiso 1 1 calc R
C45 C 0.2288(3) -0.02830(18) -0.05047(17) 0.099(3) Uani 1 1 d G
H45A H 0.2362 -0.0734 -0.0449 0.119 Uiso 1 1 calc R
C46 C 0.2057(3) -0.0098(2) -0.08683(15) 0.104(3) Uani 1 1 d G
H46A H 0.1977 -0.0426 -0.1056 0.125 Uiso 1 1 calc R
C47 C 0.1947(3) 0.0577(3) -0.09515(11) 0.089(3) Uani 1 1 d G
H47A H 0.1793 0.0700 -0.1195 0.107 Uiso 1 1 calc R
C48 C 0.2067(2) 0.10663(18) -0.06711(13) 0.063(2) Uani 1 1 d G
C49 C 0.1850(3) 0.2036(3) -0.1060(2) 0.0581(19) Uani 1 1 d .
H49A H 0.1916 0.1769 -0.1277 0.070 Uiso 1 1 calc R
C50 C 0.1672(2) 0.27294(16) -0.11262(11) 0.0515(17) Uani 1 1 d G
C51 C 0.15086(19) 0.28602(17) -0.15118(10) 0.0502(17) Uani 1 1 d G
H51A H 0.1568 0.2535 -0.1702 0.060 Uiso 1 1 calc R
C52 C 0.12557(18) 0.34776(19) -0.16127(8) 0.0410(15) Uani 1 1 d G
C53 C 0.11662(17) 0.39643(15) -0.13280(11) 0.0432(15) Uani 1 1 d G
H53A H 0.0997 0.4377 -0.1396 0.052 Uiso 1 1 calc R
C54 C 0.13295(19) 0.38335(18) -0.09424(10) 0.0453(16) Uani 1 1 d G
C55 C 0.1582(2) 0.3216(2) -0.08415(8) 0.0514(17) Uani 1 1 d G
C56 C 0.1260(3) 0.4392(3) -0.06267(19) 0.0526(17) Uani 1 1 d .
C57 C 0.0861(4) 0.4169(4) -0.0298(2) 0.075(2) Uani 1 1 d .
H57A H 0.1024 0.3769 -0.0179 0.113 Uiso 1 1 calc R
H57B H 0.0465 0.4077 -0.0399 0.113 Uiso 1 1 calc R
H57C H 0.0840 0.4521 -0.0106 0.113 Uiso 1 1 calc R
C58 C 0.1870(3) 0.4596(4) -0.0460(2) 0.069(2) Uani 1 1 d .
H58A H 0.2065 0.4208 -0.0348 0.103 Uiso 1 1 calc R
H58B H 0.1819 0.4932 -0.0262 0.103 Uiso 1 1 calc R
H58C H 0.2112 0.4775 -0.0665 0.103 Uiso 1 1 calc R
C59 C 0.0974(3) 0.5044(3) -0.0805(2) 0.067(2) Uani 1 1 d .
H59A H 0.0937 0.5379 -0.0605 0.100 Uiso 1 1 calc R
H59B H 0.0583 0.4940 -0.0912 0.100 Uiso 1 1 calc R
H59C H 0.1224 0.5213 -0.1008 0.100 Uiso 1 1 calc R
C60 C 0.1027(3) 0.3581(3) -0.20290(17) 0.0413(15) Uani 1 1 d .
C61 C 0.4099(3) 0.1944(3) 0.29896(18) 0.0431(15) Uani 1 1 d .
C62 C 0.37801(15) 0.20521(16) 0.33714(6) 0.0434(15) Uani 1 1 d G
C63 C 0.33879(14) 0.25881(14) 0.34231(7) 0.0504(17) Uani 1 1 d G
H63A H 0.3294 0.2872 0.3215 0.060 Uiso 1 1 calc R
C64 C 0.31361(12) 0.26995(12) 0.37856(7) 0.0408(15) Uani 1 1 d G
C65 C 0.32764(11) 0.22749(11) 0.40963(6) 0.0437(15) Uani 1 1 d G
C66 C 0.36686(9) 0.17388(10) 0.40446(6) 0.0394(15) Uani 1 1 d G
C67 C 0.39205(12) 0.16274(13) 0.36822(7) 0.0403(15) Uani 1 1 d G
H67A H 0.4183 0.1269 0.3648 0.048 Uiso 1 1 calc R
C68 C 0.37863(13) 0.12017(13) 0.43772(7) 0.0602(19) Uani 1 1 d G
C69 C 0.41537(17) 0.05905(14) 0.42429(10) 0.077(2) Uani 1 1 d G
H69A H 0.4539 0.0739 0.4157 0.116 Uiso 1 1 calc R
H69B H 0.3945 0.0369 0.4032 0.116 Uiso 1 1 calc R
H69C H 0.4206 0.0282 0.4456 0.116 Uiso 1 1 calc R
C70 C 0.31585(16) 0.09023(17) 0.45135(11) 0.082(3) Uani 1 1 d G
H70A H 0.2952 0.0703 0.4294 0.123 Uiso 1 1 calc R
H70B H 0.2918 0.1258 0.4618 0.123 Uiso 1 1 calc R
H70C H 0.3228 0.0566 0.4710 0.123 Uiso 1 1 calc R
C71 C 0.41608(18) 0.1543(2) 0.47225(8) 0.075(2) Uani 1 1 d G
H71A H 0.4532 0.1713 0.4624 0.112 Uiso 1 1 calc R
H71B H 0.4243 0.1215 0.4922 0.112 Uiso 1 1 calc R
H71C H 0.3933 0.1907 0.4830 0.112 Uiso 1 1 calc R
C72 C 0.26915(16) 0.32439(16) 0.37824(10) 0.0484(17) Uani 1 1 d G
H72A H 0.2593 0.3448 0.3546 0.058 Uiso 1 1 calc R
C73 C 0.19757(15) 0.39643(18) 0.40806(11) 0.0386(14) Uani 1 1 d G
C74 C 0.18258(17) 0.4336(2) 0.37495(9) 0.0550(18) Uani 1 1 d G
H74A H 0.2023 0.4256 0.3517 0.066 Uiso 1 1 calc R
C75 C 0.13820(18) 0.4827(2) 0.37659(10) 0.0499(17) Uani 1 1 d G
H75A H 0.1282 0.5075 0.3544 0.060 Uiso 1 1 calc R
C76 C 0.10881(16) 0.49459(18) 0.41135(12) 0.0524(17) Uani 1 1 d G
H76A H 0.0791 0.5274 0.4124 0.063 Uiso 1 1 calc R
C77 C 0.12379(16) 0.4574(2) 0.44446(10) 0.0452(16) Uani 1 1 d G
H77A H 0.1041 0.4654 0.4677 0.054 Uiso 1 1 calc R
C78 C 0.16817(16) 0.40835(18) 0.44282(9) 0.0375(14) Uani 1 1 d G
C79 C 0.1561(3) 0.3629(3) 0.50628(17) 0.0389(14) Uani 1 1 d .
H79A H 0.1181 0.3825 0.5056 0.047 Uiso 1 1 calc R
C80 C 0.17315(15) 0.32833(18) 0.54193(8) 0.0338(13) Uani 1 1 d G
C81 C 0.13312(12) 0.33691(18) 0.57218(11) 0.0402(15) Uani 1 1 d G
H81A H 0.0972 0.3598 0.5678 0.048 Uiso 1 1 calc R
C82 C 0.14677(15) 0.3113(2) 0.60901(9) 0.0407(15) Uani 1 1 d G
C83 C 0.20044(17) 0.2772(2) 0.61560(8) 0.0482(16) Uani 1 1 d G
H83A H 0.2096 0.2601 0.6402 0.058 Uiso 1 1 calc R
C84 C 0.24048(13) 0.26861(19) 0.58535(11) 0.0426(15) Uani 1 1 d G
C85 C 0.22683(14) 0.29417(19) 0.54852(9) 0.0388(14) Uani 1 1 d G
C86 C 0.3017(3) 0.2320(4) 0.5942(2) 0.076(2) Uani 1 1 d .
C87 C 0.3039(6) 0.1679(5) 0.5680(3) 0.139(5) Uani 1 1 d .
H87A H 0.3411 0.1446 0.5726 0.208 Uiso 1 1 calc R
H87B H 0.3009 0.1808 0.5410 0.208 Uiso 1 1 calc R
H87C H 0.2710 0.1387 0.5742 0.208 Uiso 1 1 calc R
C88 C 0.3542(4) 0.2780(6) 0.5834(3) 0.123(4) Uani 1 1 d .
H88A H 0.3537 0.3177 0.5994 0.184 Uiso 1 1 calc R
H88B H 0.3504 0.2908 0.5565 0.184 Uiso 1 1 calc R
H88C H 0.3913 0.2544 0.5876 0.184 Uiso 1 1 calc R
C89 C 0.3086(5) 0.2105(6) 0.6372(3) 0.149(5) Uani 1 1 d .
H89A H 0.3075 0.2497 0.6536 0.224 Uiso 1 1 calc R
H89B H 0.3462 0.1877 0.6409 0.224 Uiso 1 1 calc R
H89C H 0.2764 0.1807 0.6438 0.224 Uiso 1 1 calc R
C90 C 0.1041(3) 0.3223(3) 0.64253(19) 0.0446(16) Uani 1 1 d .
C91 C 0.6235(5) 0.5704(5) 0.0355(4) 0.147 Uani 1 1 d D
H91A H 0.6091 0.5429 0.0564 0.221 Uiso 1 1 calc R
H91B H 0.6589 0.5504 0.0250 0.221 Uiso 1 1 calc R
H91C H 0.5931 0.5737 0.0155 0.221 Uiso 1 1 calc R
C92 C 0.6675(10) 0.6963(11) 0.0151(5) 0.300 Uani 1 1 d D
H92A H 0.6764 0.7411 0.0241 0.451 Uiso 1 1 calc R
H92B H 0.6380 0.6983 -0.0056 0.451 Uiso 1 1 calc R
H92C H 0.7034 0.6757 0.0056 0.451 Uiso 1 1 calc R
C93 C 0.0369(10) 0.2531(10) 0.0526(7) 0.316 Uani 1 1 d D
H93A H 0.0647 0.2866 0.0620 0.474 Uiso 1 1 calc R
H93B H 0.0138 0.2365 0.0740 0.474 Uiso 1 1 calc R
H93C H 0.0105 0.2728 0.0334 0.474 Uiso 1 1 calc R
C94 C 0.0017(7) 0.1663(12) 0.0221(7) 0.303 Uani 1 1 d D
H94A H -0.0003 0.1216 0.0115 0.455 Uiso 1 1 calc R
H94B H -0.0151 0.1977 0.0036 0.455 Uiso 1 1 calc R
H94C H -0.0208 0.1681 0.0457 0.455 Uiso 1 1 calc R
C95 C 0.4670(4) 0.3989(12) 0.4697(6) 0.322 Uani 1 1 d D
H95A H 0.4719 0.3614 0.4523 0.484 Uiso 1 1 calc R
H95B H 0.4957 0.3957 0.4907 0.484 Uiso 1 1 calc R
H95C H 0.4731 0.4402 0.4557 0.484 Uiso 1 1 calc R
C96 C 0.4180(7) 0.4671(10) 0.5169(6) 0.312 Uani 1 1 d D
H96A H 0.3846 0.4856 0.5307 0.468 Uiso 1 1 calc R
H96B H 0.4344 0.5009 0.5001 0.468 Uiso 1 1 calc R
H96C H 0.4482 0.4525 0.5353 0.468 Uiso 1 1 calc R
C97 C 0.2914(6) 0.0763(10) 0.2073(5) 0.232(8) Uani 1 1 d D
H97A H 0.3006 0.0756 0.1801 0.349 Uiso 1 1 calc R
H97B H 0.2871 0.1221 0.2158 0.349 Uiso 1 1 calc R
H97C H 0.2546 0.0523 0.2114 0.349 Uiso 1 1 calc R
C98 C 0.3224(6) 0.0456(11) 0.2806(3) 0.237(9) Uani 1 1 d D
H98A H 0.3514 0.0264 0.2984 0.356 Uiso 1 1 calc R
H98B H 0.2851 0.0218 0.2827 0.356 Uiso 1 1 calc R
H98C H 0.3165 0.0922 0.2868 0.356 Uiso 1 1 calc R
C99 C 0.5626(4) -0.0669(6) 0.3098(4) 0.174(6) Uani 1 1 d D
C100 C 0.4645(8) -0.0923(6) 0.3416(4) 0.213(8) Uani 1 1 d D
O1 O 0.5645(2) 0.3018(2) 0.22610(14) 0.0661(13) Uani 1 1 d .
O2 O 0.4704(2) 0.3172(2) 0.20706(14) 0.0609(13) Uani 1 1 d .
O3 O 0.59543(17) 0.5736(2) 0.13514(14) 0.0549(12) Uani 1 1 d .
O4 O 0.5712(2) 0.7157(2) 0.16079(15) 0.0705(15) Uani 1 1 d .
O5 O 0.49133(19) 1.02044(19) 0.16182(13) 0.0497(11) Uani 1 1 d .
O6 O 0.53451(19) 1.0125(2) 0.22065(13) 0.0569(12) Uani 1 1 d .
O7 O 0.37743(19) 0.2245(2) 0.17923(12) 0.0555(12) Uani 1 1 d .
O8 O 0.41741(18) 0.1483(2) 0.13888(12) 0.0511(11) Uani 1 1 d .
O9 O 0.2158(2) 0.2701(3) 0.02888(13) 0.0804(17) Uani 1 1 d .
O10 O 0.1728(2) 0.3102(2) -0.04733(13) 0.0721(14) Uani 1 1 d .
O11 O 0.11821(18) 0.3143(2) -0.22826(12) 0.0509(11) Uani 1 1 d .
O12 O 0.06976(18) 0.4068(2) -0.20979(11) 0.0454(10) Uani 1 1 d .
O13 O 0.39632(19) 0.2339(2) 0.27099(12) 0.0515(11) Uani 1 1 d .
O14 O 0.4484(2) 0.1491(2) 0.29796(12) 0.0645(14) Uani 1 1 d .
O15 O 0.3091(2) 0.2403(2) 0.44534(12) 0.0556(12) Uani 1 1 d .
O16 O 0.26502(19) 0.2854(2) 0.52005(12) 0.0541(12) Uani 1 1 d .
O17 O 0.05391(19) 0.3474(2) 0.63457(12) 0.0595(13) Uani 1 1 d .
O18 O 0.12241(18) 0.3061(3) 0.67618(12) 0.0587(13) Uani 1 1 d .
O19 O 0.5845(2) 0.6786(3) 0.0686(2) 0.118(3) Uani 1 1 d D
O20 O 0.1017(3) 0.1986(4) -0.0058(2) 0.146(3) Uani 1 1 d D
O21 O 0.3334(3) 0.3898(3) 0.47080(18) 0.0987(19) Uani 1 1 d D
O22 O 0.4053(2) 0.0732(3) 0.22678(17) 0.0970(19) Uani 1 1 d D
O23 O 0.4653(2) 0.0049(3) 0.29287(17) 0.0904(17) Uani 1 1 d D
O33 O 0.49924(14) 0.15955(16) 0.21795(9) 0.0270(8) Uani 1 1 d .
N1 N 0.4717(2) 0.7161(2) 0.10814(15) 0.0446(13) Uani 1 1 d .
N2 N 0.4780(2) 0.5850(2) 0.10750(16) 0.0458(13) Uani 1 1 d .
N3 N 0.2426(2) 0.3457(2) 0.40969(14) 0.0434(13) Uani 1 1 d .
N4 N 0.18780(19) 0.3695(2) 0.47540(14) 0.0361(11) Uani 1 1 d .
N5 N 0.1923(2) 0.1762(3) -0.07219(16) 0.0539(14) Uani 1 1 d .
N6 N 0.2369(2) 0.1410(3) -0.00339(15) 0.0532(14) Uani 1 1 d .
S1 S 0.6403(2) 0.6494(2) 0.05297(14) 0.182 Uani 1 1 d D
S2 S 0.0760(4) 0.1874(5) 0.0321(3) 0.313 Uani 1 1 d D
S3 S 0.3934(4) 0.3977(5) 0.4886(3) 0.375 Uani 1 1 d D
S4 S 0.34821(18) 0.0387(2) 0.23336(12) 0.157 Uani 1 1 d D
S5B S 0.4896(4) -0.0638(4) 0.2954(2) 0.165(3) Uiso 0.50 1 d PD
S5A S 0.50284(17) -0.0210(2) 0.32667(13) 0.0722(11) Uiso 0.50 1 d PD

loop_
_atom_site_aniso_label
_atom_site_aniso_U_11
_atom_site_aniso_U_22
_atom_site_aniso_U_33
_atom_site_aniso_U_23
_atom_site_aniso_U_13
_atom_site_aniso_U_12
Zn1 0.0541(4) 0.0228(4) 0.0652(6) 0.0033(4) -0.0016(4) 0.0022(3)
Zn2 0.0528(4) 0.0396(4) 0.0294(4) 0.0032(3) 0.0141(3) 0.0117(3)
Zn3 0.0449(4) 0.0331(4) 0.0203(4) 0.0025(3) 0.0028(3) -0.0040(3)
Zn4 0.0468(4) 0.0315(4) 0.0220(4) 0.0003(3) 0.0063(3) 0.0053(3)
Zn5 0.0476(4) 0.0295(4) 0.0257(4) 0.0014(3) 0.0056(3) 0.0007(3)
Zn6 0.0412(4) 0.0281(4) 0.0246(4) -0.0041(3) 0.0026(3) 0.0009(3)
Zn7 0.0714(5) 0.0518(5) 0.0394(5) 0.0035(4) -0.0146(4) 0.0148(4)
C1 0.077(5) 0.038(4) 0.042(4) -0.002(3) -0.010(4) -0.001(4)
C2 0.082(5) 0.028(4) 0.053(5) 0.004(3) 0.004(4) -0.002(3)
C3 0.064(4) 0.042(4) 0.056(5) 0.000(3) -0.009(3) 0.006(3)
C4 0.055(4) 0.017(3) 0.068(5) 0.006(3) -0.007(3) 0.007(3)
C5 0.064(4) 0.019(3) 0.042(4) 0.004(3) 0.008(3) 0.007(3)
C6 0.053(4) 0.030(4) 0.056(5) 0.005(3) -0.005(3) -0.001(3)
C7 0.057(4) 0.030(4) 0.059(5) 0.003(3) -0.007(3) 0.004(3)
C8 0.072(5) 0.042(4) 0.085(6) 0.014(4) 0.008(4) 0.011(4)
C9 0.076(6) 0.120(8) 0.118(9) 0.051(7) 0.016(5) 0.024(5)
C10 0.089(6) 0.054(5) 0.150(9) 0.006(6) -0.030(6) -0.014(4)
C11 0.047(4) 0.067(5) 0.133(8) 0.044(5) -0.009(4) 0.016(4)
C12 0.057(4) 0.027(4) 0.068(5) 0.000(3) 0.003(3) -0.002(3)
C13 0.066(4) 0.026(4) 0.059(5) -0.003(3) -0.014(3) 0.011(3)
C14 0.071(5) 0.037(4) 0.073(5) -0.011(4) -0.017(4) 0.006(3)
C15 0.080(5) 0.060(5) 0.085(6) -0.018(4) -0.034(4) 0.016(4)
C16 0.071(5) 0.052(5) 0.095(6) -0.010(4) -0.035(4) 0.016(4)
C17 0.077(5) 0.027(4) 0.077(6) -0.003(4) -0.028(4) 0.010(3)
C18 0.071(4) 0.028(3) 0.043(4) 0.001(3) -0.010(3) 0.000(3)
C19 0.061(4) 0.030(4) 0.061(5) 0.000(3) -0.007(3) 0.002(3)
C20 0.059(4) 0.021(3) 0.052(4) 0.002(3) -0.009(3) 0.005(3)
C21 0.057(4) 0.031(4) 0.055(4) 0.004(3) -0.006(3) 0.008(3)
C22 0.061(4) 0.030(4) 0.049(4) -0.009(3) 0.000(3) 0.007(3)
C23 0.072(4) 0.029(4) 0.054(5) -0.008(3) -0.022(3) 0.016(3)
C24 0.057(4) 0.043(4) 0.054(5) -0.005(3) -0.012(3) -0.001(3)
C25 0.055(4) 0.023(3) 0.069(5) -0.002(3) -0.011(3) -0.001(3)
C26 0.078(5) 0.032(4) 0.079(6) -0.005(4) -0.018(4) 0.015(4)
C27 0.143(8) 0.075(6) 0.074(6) 0.013(5) -0.039(5) 0.030(6)
C28 0.072(5) 0.076(6) 0.145(9) -0.004(6) -0.013(5) 0.025(5)
C29 0.149(9) 0.074(6) 0.156(10) -0.041(6) -0.106(8) 0.040(6)
C30 0.046(3) 0.034(4) 0.042(4) -0.009(3) 0.008(3) 0.006(3)
C31 0.062(4) 0.033(4) 0.033(4) 0.002(3) 0.001(3) 0.010(3)
C32 0.062(4) 0.050(4) 0.023(3) 0.006(3) -0.006(3) 0.020(3)
C33 0.061(4) 0.037(4) 0.049(4) -0.001(3) -0.017(3) 0.013(3)
C34 0.072(4) 0.039(4) 0.033(4) -0.003(3) -0.011(3) 0.020(3)
C35 0.087(5) 0.065(5) 0.039(4) -0.010(4) -0.021(4) 0.027(4)
C36 0.128(7) 0.074(5) 0.033(4) -0.014(4) -0.028(4) 0.062(5)
C37 0.103(6) 0.069(5) 0.038(4) -0.006(4) -0.016(4) 0.041(4)
C38 0.36(2) 0.139(11) 0.106(10) -0.102(9) -0.127(12) 0.176(13)
C39 0.30(2) 0.36(3) 0.231(18) -0.175(18) -0.165(17) 0.30(2)
C40 0.33(2) 0.087(8) 0.093(9) 0.003(7) -0.079(11) 0.073(10)
C41 0.48(3) 0.190(14) 0.141(11) -0.136(11) -0.198(15) 0.248(17)
C42 0.077(5) 0.047(4) 0.049(5) 0.007(4) -0.016(4) 0.015(4)
C43 0.068(4) 0.045(4) 0.041(4) 0.004(3) -0.019(3) 0.006(3)
C44 0.129(7) 0.048(5) 0.073(6) 0.004(4) -0.045(5) 0.014(5)
C45 0.140(8) 0.048(5) 0.108(8) 0.000(5) -0.040(6) 0.018(5)
C46 0.191(10) 0.055(6) 0.064(6) -0.003(5) -0.041(6) 0.022(6)
C47 0.146(8) 0.057(5) 0.062(6) -0.008(4) -0.044(5) 0.016(5)
C48 0.092(5) 0.045(5) 0.050(5) -0.004(4) -0.023(4) 0.006(4)
C49 0.085(5) 0.046(4) 0.043(5) -0.007(4) -0.024(4) 0.009(4)
C50 0.090(5) 0.042(4) 0.022(3) 0.001(3) -0.016(3) 0.010(4)
C51 0.089(5) 0.030(4) 0.031(4) -0.008(3) -0.016(3) 0.010(3)
C52 0.052(4) 0.042(4) 0.029(4) 0.001(3) -0.007(3) -0.008(3)
C53 0.060(4) 0.039(4) 0.030(4) 0.002(3) -0.009(3) -0.006(3)
C54 0.066(4) 0.044(4) 0.026(4) -0.007(3) 0.000(3) 0.001(3)
C55 0.081(5) 0.042(4) 0.029(4) -0.005(3) -0.021(3) -0.001(3)
C56 0.081(5) 0.041(4) 0.035(4) -0.003(3) -0.005(3) -0.006(3)
C57 0.110(6) 0.061(5) 0.055(5) 0.003(4) 0.015(5) -0.008(5)
C58 0.097(6) 0.065(5) 0.043(5) -0.019(4) -0.010(4) -0.009(4)
C59 0.110(6) 0.041(4) 0.049(5) -0.002(4) -0.006(4) -0.002(4)
C60 0.055(4) 0.044(4) 0.024(4) 0.005(3) -0.009(3) -0.003(3)
C61 0.051(4) 0.047(4) 0.032(4) -0.010(3) 0.009(3) 0.000(3)
C62 0.071(4) 0.038(4) 0.021(3) 0.003(3) 0.010(3) 0.012(3)
C63 0.075(4) 0.043(4) 0.033(4) 0.004(3) 0.011(3) 0.022(3)
C64 0.061(4) 0.047(4) 0.015(3) 0.014(3) 0.021(3) 0.019(3)
C65 0.056(4) 0.045(4) 0.030(4) 0.001(3) 0.011(3) 0.009(3)
C66 0.052(3) 0.040(4) 0.027(3) 0.007(3) 0.018(3) 0.006(3)
C67 0.054(4) 0.039(4) 0.028(4) 0.000(3) 0.008(3) 0.009(3)
C68 0.086(5) 0.047(4) 0.048(5) 0.009(4) 0.017(4) 0.031(4)
C69 0.113(6) 0.058(5) 0.062(5) 0.014(4) 0.017(5) 0.042(4)
C70 0.107(6) 0.051(5) 0.089(6) 0.034(4) 0.050(5) 0.016(4)
C71 0.103(6) 0.092(6) 0.029(4) -0.002(4) 0.008(4) 0.036(5)
C72 0.073(4) 0.045(4) 0.028(4) 0.012(3) 0.019(3) 0.017(3)
C73 0.044(3) 0.041(4) 0.031(4) 0.004(3) 0.007(3) 0.013(3)
C74 0.054(4) 0.068(5) 0.044(4) 0.026(4) 0.018(3) 0.013(3)
C75 0.060(4) 0.047(4) 0.043(4) 0.015(3) 0.004(3) 0.013(3)
C76 0.053(4) 0.049(4) 0.056(5) 0.002(4) 0.003(3) 0.018(3)
C77 0.050(4) 0.040(4) 0.046(4) 0.000(3) 0.006(3) 0.016(3)
C78 0.040(3) 0.041(4) 0.032(4) -0.003(3) 0.008(3) 0.003(3)
C79 0.040(3) 0.042(4) 0.035(4) -0.002(3) 0.004(3) 0.006(3)
C80 0.036(3) 0.035(3) 0.031(3) -0.009(3) 0.009(3) 0.002(3)
C81 0.051(4) 0.035(4) 0.035(4) -0.005(3) 0.012(3) -0.002(3)
C82 0.041(3) 0.051(4) 0.030(4) -0.008(3) 0.013(3) 0.003(3)
C83 0.067(4) 0.050(4) 0.028(4) 0.014(3) 0.010(3) 0.010(3)
C84 0.055(4) 0.042(4) 0.031(4) 0.000(3) 0.012(3) 0.023(3)
C85 0.057(4) 0.032(3) 0.028(4) -0.002(3) 0.013(3) -0.001(3)
C86 0.078(5) 0.096(6) 0.055(5) 0.028(5) 0.020(4) 0.032(5)
C87 0.229(12) 0.093(7) 0.096(8) 0.027(6) 0.064(8) 0.109(8)
C88 0.055(5) 0.214(12) 0.098(8) 0.037(8) 0.007(5) 0.016(7)
C89 0.166(10) 0.211(13) 0.073(7) 0.069(8) 0.044(7) 0.123(10)
C90 0.052(4) 0.052(4) 0.031(4) -0.009(3) 0.010(3) 0.000(3)
C91 0.147 0.147 0.147 0.000 0.002 0.000
C92 0.300 0.300 0.300 0.000 0.005 0.000
C93 0.316 0.316 0.316 0.000 0.005 0.000
C94 0.303 0.303 0.303 0.000 0.005 0.000
C95 0.322 0.322 0.322 0.000 0.005 0.000
C96 0.312 0.312 0.312 0.000 0.005 0.000
C97 0.171(14) 0.33(2) 0.197(17) 0.041(16) -0.044(12) 0.013(15)
C98 0.117(10) 0.45(3) 0.150(14) -0.037(16) 0.021(9) -0.048(14)
C99 0.226(16) 0.115(10) 0.179(14) -0.006(9) -0.011(11) 0.031(10)
C100 0.301(19) 0.174(14) 0.167(14) 0.114(12) 0.056(13) -0.032(13)
O1 0.093(4) 0.029(3) 0.076(4) 0.010(2) -0.023(3) -0.008(2)
O2 0.070(3) 0.031(3) 0.082(4) 0.019(2) 0.006(3) -0.004(2)
O3 0.048(2) 0.032(2) 0.084(4) 0.012(2) -0.003(2) 0.0007(19)
O4 0.075(3) 0.036(3) 0.099(4) -0.009(3) -0.036(3) 0.011(2)
O5 0.072(3) 0.027(2) 0.050(3) -0.007(2) -0.012(2) 0.004(2)
O6 0.075(3) 0.041(3) 0.054(3) -0.020(2) -0.022(2) 0.014(2)
O7 0.070(3) 0.063(3) 0.033(3) -0.001(2) -0.009(2) 0.017(2)
O8 0.058(3) 0.055(3) 0.040(3) -0.004(2) -0.009(2) 0.008(2)
O9 0.122(4) 0.074(4) 0.044(3) -0.013(3) -0.034(3) 0.056(3)
O10 0.124(4) 0.048(3) 0.043(3) 0.000(2) -0.028(3) 0.009(3)
O11 0.069(3) 0.056(3) 0.028(2) -0.010(2) -0.007(2) 0.016(2)
O12 0.063(3) 0.042(3) 0.031(3) 0.002(2) -0.013(2) 0.000(2)
O13 0.074(3) 0.056(3) 0.025(2) 0.007(2) 0.021(2) 0.026(2)
O14 0.099(4) 0.064(3) 0.032(3) 0.004(2) 0.025(2) 0.036(3)
O15 0.090(3) 0.044(3) 0.034(3) 0.008(2) 0.024(2) 0.032(2)
O16 0.074(3) 0.056(3) 0.034(3) 0.015(2) 0.025(2) 0.031(2)
O17 0.054(3) 0.094(4) 0.031(3) -0.007(2) 0.016(2) 0.024(3)
O18 0.056(3) 0.100(4) 0.020(2) 0.006(2) 0.016(2) 0.018(2)
O19 0.071(4) 0.070(4) 0.214(7) 0.060(4) 0.065(4) 0.023(3)
O20 0.144(6) 0.178(8) 0.117(6) 0.022(6) 0.034(5) -0.012(5)
O21 0.099(4) 0.093(4) 0.103(5) 0.004(4) -0.027(3) -0.020(3)
O22 0.054(3) 0.143(5) 0.095(4) -0.015(4) 0.022(3) -0.042(3)
O23 0.107(4) 0.054(3) 0.110(5) 0.029(3) 0.009(3) 0.001(3)
O33 0.043(2) 0.0196(19) 0.019(2) -0.0027(15) 0.0076(16) 0.0012(15)
N1 0.066(3) 0.017(3) 0.050(3) 0.001(2) -0.009(3) 0.004(2)
N2 0.050(3) 0.026(3) 0.061(4) 0.004(3) -0.002(3) 0.001(2)
N3 0.051(3) 0.041(3) 0.038(3) 0.007(2) 0.011(2) 0.014(2)
N4 0.041(3) 0.036(3) 0.031(3) -0.003(2) 0.007(2) 0.005(2)
N5 0.081(4) 0.035(3) 0.045(4) 0.005(3) -0.027(3) 0.006(3)
N6 0.083(4) 0.044(3) 0.032(3) -0.007(3) -0.019(3) 0.014(3)
S1 0.182 0.182 0.182 0.000 0.003 0.000
S2 0.313 0.313 0.313 0.000 0.005 0.000
S3 0.375 0.375 0.375 0.000 0.006 0.000
S4 0.157 0.157 0.157 0.000 0.003 0.000

loop_
_atom_type_symbol
_atom_type_description
_atom_type_scat_dispersion_real
_atom_type_scat_dispersion_imag
_atom_type_scat_source
C C 0.0033 0.0016 'International Tables Vol C Tables 4.2.6.8 and 6.1.1.4'
H H 0.0000 0.0000 'International Tables Vol C Tables 4.2.6.8 and 6.1.1.4'
N N 0.0061 0.0033 'International Tables Vol C Tables 4.2.6.8 and 6.1.1.4'
O O 0.0106 0.0060 'International Tables Vol C Tables 4.2.6.8 and 6.1.1.4'
S S 0.1246 0.1234 'International Tables Vol C Tables 4.2.6.8 and 6.1.1.4'
Zn Zn 0.2839 1.4301 'International Tables Vol C Tables 4.2.6.8 and 6.1.1.4'

loop_
_geom_angle_atom_site_label_1
_geom_angle_atom_site_label_2
_geom_angle_atom_site_label_3
_geom_angle
_geom_angle_site_symmetry_1
_geom_angle_site_symmetry_3
O4 Zn1 O3 99.35(18) . .
O4 Zn1 O19 109.9(3) . .
O3 Zn1 O19 100.89(19) . .
O4 Zn1 N2 139.7(2) . .
O3 Zn1 N2 86.52(18) . .
O19 Zn1 N2 107.9(3) . .
O4 Zn1 N1 88.35(18) . .
O3 Zn1 N1 161.92(18) . .
O19 Zn1 N1 91.7(2) . .
N2 Zn1 N1 77.19(19) . .
O15 Zn2 O16 95.01(16) . .
O15 Zn2 O21 105.0(2) . .
O16 Zn2 O21 102.7(2) . .
O15 Zn2 N3 88.55(18) . .
O16 Zn2 N3 159.78(19) . .
O21 Zn2 N3 95.6(2) . .
O15 Zn2 N4 146.22(19) . .
O16 Zn2 N4 88.35(17) . .
O21 Zn2 N4 107.0(2) . .
N3 Zn2 N4 77.93(18) . .
O11 Zn3 O33 115.51(16) 4_666 .
O11 Zn3 O18 116.31(19) 4_666 4_665
O33 Zn3 O18 110.85(16) . 4_665
O11 Zn3 O1 101.74(19) 4_666 .
O33 Zn3 O1 109.38(17) . .
O18 Zn3 O1 101.4(2) 4_665 .
O11 Zn3 Zn4 121.06(13) 4_666 .
O33 Zn3 Zn4 35.67(10) . .
O18 Zn3 Zn4 122.21(13) 4_665 .
O1 Zn3 Zn4 73.86(15) . .
O33 Zn4 O13 117.28(16) . .
O33 Zn4 O7 114.42(16) . .
O13 Zn4 O7 108.95(19) . .
O33 Zn4 O2 109.61(17) . .
O13 Zn4 O2 109.47(19) . .
O7 Zn4 O2 94.8(2) . .
O33 Zn4 Zn6 36.87(10) . .
O13 Zn4 Zn6 139.48(13) . .
O7 Zn4 Zn6 77.86(13) . .
O2 Zn4 Zn6 109.64(14) . .
O33 Zn4 Zn3 35.65(10) . .
O13 Zn4 Zn3 118.20(13) . .
O7 Zn4 Zn3 132.28(13) . .
O2 Zn4 Zn3 76.88(14) . .
Zn6 Zn4 Zn3 62.07(2) . .
O33 Zn5 O12 103.29(15) . 4_666
O33 Zn5 O23 167.72(18) . .
O12 Zn5 O23 88.99(19) 4_666 .
O33 Zn5 O14 93.04(15) . .
O12 Zn5 O14 89.34(18) 4_666 .
O23 Zn5 O14 86.8(2) . .
O33 Zn5 O6 92.83(15) . 1_545
O12 Zn5 O6 89.19(16) 4_666 1_545
O23 Zn5 O6 87.5(2) . 1_545
O14 Zn5 O6 174.13(17) . 1_545
O33 Zn5 O22 80.90(18) . .
O12 Zn5 O22 175.54(19) 4_666 .
O23 Zn5 O22 86.8(2) . .
O14 Zn5 O22 88.9(2) . .
O6 Zn5 O22 92.16(19) 1_545 .
O33 Zn5 Zn6 36.00(9) . .
O12 Zn5 Zn6 121.31(12) 4_666 .
O23 Zn5 Zn6 136.00(16) . .
O14 Zn5 Zn6 121.29(12) . .
O6 Zn5 Zn6 64.16(12) 1_545 .
O22 Zn5 Zn6 63.03(14) . .
O33 Zn6 O5 121.13(16) . 1_545
O33 Zn6 O8 114.04(16) . .
O5 Zn6 O8 106.63(18) 1_545 .
O33 Zn6 O17 106.17(16) . 4_665
O5 Zn6 O17 105.16(19) 1_545 4_665
O8 Zn6 O17 101.58(18) . 4_665
O33 Zn6 Zn4 36.85(10) . .
O5 Zn6 Zn4 140.68(13) 1_545 .
O8 Zn6 Zn4 77.31(12) . .
O17 Zn6 Zn4 112.40(14) 4_665 .
O33 Zn6 Zn5 37.80(10) . .
O5 Zn6 Zn5 84.23(13) 1_545 .
O8 Zn6 Zn5 124.21(13) . .
O17 Zn6 Zn5 128.75(13) 4_665 .
Zn4 Zn6 Zn5 63.53(2) . .
O9 Zn7 O10 94.7(2) . .
O9 Zn7 O20 104.8(3) . .
O10 Zn7 O20 102.6(3) . .
O9 Zn7 N5 155.3(2) . .
O10 Zn7 N5 88.2(2) . .
O20 Zn7 N5 98.4(3) . .
O9 Zn7 N6 88.55(19) . .
O10 Zn7 N6 151.7(2) . .
O20 Zn7 N6 103.7(3) . .
N5 Zn7 N6 77.8(2) . .
O2 C1 O1 124.0(6) . .
O2 C1 C2 119.1(6) . .
O1 C1 C2 116.9(6) . .
C3 C2 C7 120.0 . .
C3 C2 C1 120.6(4) . .
C7 C2 C1 119.4(4) . .
C4 C3 C2 120.0 . .
C5 C4 C3 120.0 . .
C5 C4 C12 125.7(4) . .
C3 C4 C12 114.0(4) . .
O3 C5 C4 120.9(3) . .
O3 C5 C6 119.1(3) . .
C4 C5 C6 120.0 . .
C5 C6 C7 120.0 . .
C5 C6 C8 121.8(4) . .
C7 C6 C8 118.2(4) . .
C6 C7 C2 120.0 . .
C11 C8 C10 107.2(7) . .
C11 C8 C6 114.0(5) . .
C10 C8 C6 109.8(6) . .
C11 C8 C9 105.0(6) . .
C10 C8 C9 110.4(7) . .
C6 C8 C9 110.3(6) . .
N2 C12 C4 123.7(5) . .
C14 C13 C18 120.0 . .
C14 C13 N2 124.1(3) . .
C18 C13 N2 115.9(3) . .
C15 C14 C13 120.0 . .
C14 C15 C16 120.0 . .
C15 C16 C17 120.0 . .
C18 C17 C16 120.0 . .
C17 C18 C13 120.0 . .
C17 C18 N1 125.4(3) . .
C13 C18 N1 114.6(3) . .
N1 C19 C20 125.2(6) . .
C21 C20 C25 120.0 . .
C21 C20 C19 114.5(3) . .
C25 C20 C19 125.2(3) . .
C22 C21 C20 120.0 . .
C23 C22 C21 120.0 . .
C23 C22 C30 119.5(4) . .
C21 C22 C30 120.5(4) . .
C22 C23 C24 120.0 . .
C23 C24 C25 120.0 . .
C23 C24 C26 118.6(3) . .
C25 C24 C26 121.3(3) . .
O4 C25 C24 117.7(3) . .
O4 C25 C20 122.3(3) . .
C24 C25 C20 120.0 . .
C27 C26 C28 110.6(6) . .
C27 C26 C29 107.9(7) . .
C28 C26 C29 106.7(7) . .
C27 C26 C24 109.1(6) . .
C28 C26 C24 109.9(6) . .
C29 C26 C24 112.5(5) . .
O6 C30 O5 123.2(5) . .
O6 C30 C22 119.0(6) . .
O5 C30 C22 117.8(5) . .
O7 C31 O8 123.4(6) . .
O7 C31 C32 119.1(5) . .
O8 C31 C32 117.5(5) . .
C33 C32 C37 120.0 . .
C33 C32 C31 120.3(4) . .
C37 C32 C31 119.7(4) . .
C32 C33 C34 120.0 . .
C35 C34 C33 120.0 . .
C35 C34 C42 124.9(4) . .
C33 C34 C42 115.0(4) . .
O9 C35 C36 118.0(3) . .
O9 C35 C34 122.0(3) . .
C36 C35 C34 120.0 . .
C35 C36 C37 120.0 . .
C35 C36 C38 120.6(4) . .
C37 C36 C38 119.1(5) . .
C36 C37 C32 120.0 . .
C39 C38 C41 111.8(14) . .
C39 C38 C36 109.3(14) . .
C41 C38 C36 108.4(8) . .
C39 C38 C40 114.8(11) . .
C41 C38 C40 106.8(15) . .
C36 C38 C40 105.5(10) . .
N6 C42 C34 127.6(6) . .
C44 C43 C48 120.0 . .
C44 C43 N6 124.1(4) . .
C48 C43 N6 115.8(4) . .
C45 C44 C43 120.0 . .
C44 C45 C46 120.0 . .
C47 C46 C45 120.0 . .
C48 C47 C46 120.0 . .
C47 C48 C43 120.0 . .
C47 C48 N5 123.4(4) . .
C43 C48 N5 116.4(4) . .
N5 C49 C50 125.0(6) . .
C51 C50 C55 120.0 . .
C51 C50 C49 113.2(4) . .
C55 C50 C49 126.2(4) . .
C50 C51 C52 120.0 . .
C51 C52 C53 120.0 . .
C51 C52 C60 118.7(4) . .
C53 C52 C60 121.0(4) . .
C54 C53 C52 120.0 . .
C53 C54 C55 120.0 . .
C53 C54 C56 120.0(3) . .
C55 C54 C56 119.9(3) . .
O10 C55 C54 118.9(3) . .
O10 C55 C50 121.1(3) . .
C54 C55 C50 120.0 . .
C57 C56 C58 109.3(6) . .
C57 C56 C54 112.1(5) . .
C58 C56 C54 110.5(5) . .
C57 C56 C59 107.0(6) . .
C58 C56 C59 106.5(5) . .
C54 C56 C59 111.2(5) . .
O12 C60 O11 124.6(5) . .
O12 C60 C52 118.3(5) . .
O11 C60 C52 117.0(5) . .
O14 C61 O13 125.5(5) . .
O14 C61 C62 117.4(5) . .
O13 C61 C62 117.1(5) . .
C63 C62 C67 120.0 . .
C63 C62 C61 121.5(3) . .
C67 C62 C61 118.3(3) . .
C64 C63 C62 120.0 . .
C63 C64 C65 120.0 . .
C63 C64 C72 113.2 . .
C65 C64 C72 126.6 . .
O15 C65 C66 118.2(2) . .
O15 C65 C64 121.5(2) . .
C66 C65 C64 120.0 . .
C65 C66 C67 120.0 . .
C65 C66 C68 121.4 . .
C67 C66 C68 118.3 . .
C66 C67 C62 120.0 . .
C69 C68 C66 113.5 . .
C69 C68 C71 106.5 . .
C66 C68 C71 109.2 . .
C69 C68 C70 105.5 . .
C66 C68 C70 109.1 . .
C71 C68 C70 113.1 . .
N3 C72 C64 123.2(2) . .
C74 C73 C78 120.0 . .
C74 C73 N3 124.6(3) . .
C78 C73 N3 115.4(3) . .
C73 C74 C75 120.0 . .
C76 C75 C74 120.0 . .
C75 C76 C77 120.0 . .
C78 C77 C76 120.0 . .
C77 C78 C73 120.0 . .
C77 C78 N4 123.9(3) . .
C73 C78 N4 116.0(3) . .
N4 C79 C80 127.0(5) . .
C81 C80 C85 120.0 . .
C81 C80 C79 114.2(3) . .
C85 C80 C79 125.6(3) . .
C80 C81 C82 120.0 . .
C83 C82 C81 120.0 . .
C83 C82 C90 119.7(4) . .
C81 C82 C90 120.3(4) . .
C84 C83 C82 120.0 . .
C83 C84 C85 120.0 . .
C83 C84 C86 118.6(3) . .
C85 C84 C86 121.3(3) . .
O16 C85 C84 119.4(3) . .
O16 C85 C80 120.6(3) . .
C84 C85 C80 120.0 . .
C88 C86 C89 109.3(8) . .
C88 C86 C87 108.4(7) . .
C89 C86 C87 108.7(8) . .
C88 C86 C84 110.0(6) . .
C89 C86 C84 112.7(6) . .
C87 C86 C84 107.6(7) . .
O17 C90 O18 125.2(5) . .
O17 C90 C82 117.4(5) . .
O18 C90 C82 117.3(5) . .
S5B C99 S5A 48.2(4) . .
S5A C100 S5B 46.7(3) . .
C1 O1 Zn3 126.0(4) . .
C1 O2 Zn4 126.6(4) . .
C5 O3 Zn1 128.8(3) . .
C25 O4 Zn1 130.9(3) . .
C30 O5 Zn6 117.3(4) . 1_565
C30 O6 Zn5 131.0(4) . 1_565
C31 O7 Zn4 129.9(4) . .
C31 O8 Zn6 130.8(4) . .
C35 O9 Zn7 132.0(3) . .
C55 O10 Zn7 131.4(3) . .
C60 O11 Zn3 124.9(4) . 4_565
C60 O12 Zn5 131.1(4) . 4_565
C61 O13 Zn4 120.2(4) . .
C61 O14 Zn5 140.3(4) . .
C65 O15 Zn2 130.3(3) . .
C85 O16 Zn2 133.4(3) . .
C90 O17 Zn6 132.6(4) . 4_566
C90 O18 Zn3 128.4(4) . 4_566
S1 O19 Zn1 125.7(4) . .
S2 O20 Zn7 128.5(7) . .
S3 O21 Zn2 138.9(6) . .
S4 O22 Zn5 137.3(4) . .
S5B O23 S5A 55.9(4) . .
S5B O23 Zn5 129.7(5) . .
S5A O23 Zn5 123.4(4) . .
Zn3 O33 Zn4 108.68(16) . .
Zn3 O33 Zn6 112.49(15) . .
Zn4 O33 Zn6 106.27(16) . .
Zn3 O33 Zn5 110.26(16) . .
Zn4 O33 Zn5 112.92(15) . .
Zn6 O33 Zn5 106.20(15) . .
C19 N1 C18 123.8(5) . .
C19 N1 Zn1 124.5(4) . .
C18 N1 Zn1 111.7(3) . .
C12 N2 C13 121.9(5) . .
C12 N2 Zn1 124.3(4) . .
C13 N2 Zn1 112.6(3) . .
C72 N3 C73 121.7(4) . .
C72 N3 Zn2 124.4(3) . .
C73 N3 Zn2 113.4(3) . .
C79 N4 C78 122.3(4) . .
C79 N4 Zn2 124.3(4) . .
C78 N4 Zn2 113.2(3) . .
C49 N5 C48 122.9(5) . .
C49 N5 Zn7 125.5(5) . .
C48 N5 Zn7 111.6(4) . .
C42 N6 C43 123.2(5) . .
C42 N6 Zn7 124.4(4) . .
C43 N6 Zn7 112.2(3) . .
O19 S1 C92 111.8(9) . .
O19 S1 C91 107.7(6) . .
C92 S1 C91 108.0(10) . .
O20 S2 C93 117.5(11) . .
O20 S2 C94 104.5(10) . .
C93 S2 C94 77.1(11) . .
O21 S3 C96 125.7(8) . .
O21 S3 C95 133.6(8) . .
C96 S3 C95 84.9(5) . .
O22 S4 C97 110.6(7) . .
O22 S4 C98 114.2(6) . .
C97 S4 C98 101.5(9) . .
S5A S5B O23 63.5(4) . .
S5A S5B C99 66.9(5) . .
O23 S5B C99 113.7(7) . .
S5A S5B C100 64.9(5) . .
O23 S5B C100 103.1(7) . .
C99 S5B C100 92.5(8) . .
S5B S5A O23 60.6(4) . .
S5B S5A C99 64.9(4) . .
O23 S5A C99 110.2(5) . .
S5B S5A C100 68.4(5) . .
O23 S5A C100 103.6(6) . .
C99 S5A C100 93.2(8) . .

loop_
_geom_bond_atom_site_label_1
_geom_bond_atom_site_label_2
_geom_bond_distance
_geom_bond_site_symmetry_2
Zn1 O4 1.956(5) .
Zn1 O3 1.987(4) .
Zn1 O19 2.031(6) .
Zn1 N2 2.066(5) .
Zn1 N1 2.111(5) .
Zn2 O15 1.965(4) .
Zn2 O16 1.970(4) .
Zn2 O21 1.988(6) .
Zn2 N3 2.085(5) .
Zn2 N4 2.087(4) .
Zn3 O11 1.914(4) 4_666
Zn3 O33 1.924(3) .
Zn3 O18 1.952(4) 4_665
Zn3 O1 1.980(4) .
Zn3 Zn4 3.1278(9) .
Zn4 O33 1.925(3) .
Zn4 O13 1.939(4) .
Zn4 O7 1.960(4) .
Zn4 O2 2.007(4) .
Zn4 Zn6 3.0818(9) .
Zn5 O33 2.009(3) .
Zn5 O12 2.066(4) 4_666
Zn5 O23 2.095(5) .
Zn5 O14 2.114(4) .
Zn5 O6 2.161(4) 1_545
Zn5 O22 2.186(5) .
Zn5 Zn6 3.1477(10) .
Zn6 O33 1.926(3) .
Zn6 O5 1.941(4) 1_545
Zn6 O8 1.947(4) .
Zn6 O17 1.988(4) 4_665
Zn7 O9 1.955(5) .
Zn7 O10 1.960(5) .
Zn7 O20 1.995(7) .
Zn7 N5 2.100(5) .
Zn7 N6 2.100(5) .
C1 O2 1.241(8) .
C1 O1 1.259(8) .
C1 C2 1.509(7) .
C2 C3 1.3900 .
C2 C7 1.3900 .
C3 C4 1.3900 .
C4 C5 1.3900 .
C4 C12 1.444(7) .
C5 O3 1.327(5) .
C5 C6 1.3900 .
C6 C7 1.3900 .
C6 C8 1.555(8) .
C8 C11 1.539(9) .
C8 C10 1.554(10) .
C8 C9 1.578(11) .
C12 N2 1.320(7) .
C13 C14 1.3900 .
C13 C18 1.3900 .
C13 N2 1.426(6) .
C14 C15 1.3900 .
C15 C16 1.3900 .
C16 C17 1.3900 .
C17 C18 1.3900 .
C18 N1 1.425(6) .
C19 N1 1.289(7) .
C19 C20 1.465(7) .
C20 C21 1.3900 .
C20 C25 1.3900 .
C21 C22 1.3900 .
C22 C23 1.3900 .
C22 C30 1.494(6) .
C23 C24 1.3900 .
C24 C25 1.3900 .
C24 C26 1.582(7) .
C25 O4 1.328(5) .
C26 C27 1.523(11) .
C26 C28 1.527(11) .
C26 C29 1.551(10) .
C30 O6 1.259(7) .
C30 O5 1.271(7) .
C31 O7 1.259(7) .
C31 O8 1.289(7) .
C31 C32 1.483(7) .
C32 C33 1.3900 .
C32 C37 1.3900 .
C33 C34 1.3900 .
C34 C35 1.3900 .
C34 C42 1.429(7) .
C35 O9 1.338(5) .
C35 C36 1.3900 .
C36 C37 1.3900 .
C36 C38 1.618(10) .
C38 C39 1.50(2) .
C38 C41 1.576(14) .
C38 C40 1.70(2) .
C42 N6 1.280(8) .
C43 C44 1.3900 .
C43 C48 1.3900 .
C43 N6 1.415(6) .
C44 C45 1.3900 .
C45 C46 1.3900 .
C46 C47 1.3900 .
C47 C48 1.3900 .
C48 N5 1.427(6) .
C49 N5 1.288(8) .
C49 C50 1.448(7) .
C50 C51 1.3900 .
C50 C55 1.3900 .
C51 C52 1.3900 .
C52 C53 1.3900 .
C52 C60 1.522(6) .
C53 C54 1.3900 .
C54 C55 1.3900 .
C54 C56 1.559(7) .
C55 O10 1.318(5) .
C56 C57 1.515(9) .
C56 C58 1.521(9) .
C56 C59 1.562(9) .
C60 O12 1.233(7) .
C60 O11 1.282(7) .
C61 O14 1.245(7) .
C61 O13 1.271(7) .
C61 C62 1.515(6) .
C62 C63 1.3900 .
C62 C67 1.3900 .
C63 C64 1.3900 .
C64 C65 1.3900 .
C64 C72 1.4658 .
C65 O15 1.324(4) .
C65 C66 1.3900 .
C66 C67 1.3900 .
C66 C68 1.5797 .
C68 C69 1.5384 .
C68 C71 1.5888 .
C68 C70 1.5973 .
C72 N3 1.309(5) .
C73 C74 1.3900 .
C73 C78 1.3900 .
C73 N3 1.422(5) .
C74 C75 1.3900 .
C75 C76 1.3900 .
C76 C77 1.3900 .
C77 C78 1.3900 .
C78 N4 1.420(5) .
C79 N4 1.290(7) .
C79 C80 1.447(6) .
C80 C81 1.3900 .
C80 C85 1.3900 .
C81 C82 1.3900 .
C82 C83 1.3900 .
C82 C90 1.519(6) .
C83 C84 1.3900 .
C84 C85 1.3900 .
C84 C86 1.570(8) .
C85 O16 1.317(4) .
C86 C88 1.534(12) .
C86 C89 1.540(11) .
C86 C87 1.559(12) .
C90 O17 1.251(7) .
C90 O18 1.259(7) .
C91 S1 1.718(8) .
C92 S1 1.717(10) .
C93 S2 1.726(10) .
C94 S2 1.737(10) .
C95 S3 1.774(8) .
C96 S3 1.766(9) .
C97 S4 1.709(9) .
C98 S4 1.734(9) .
C99 S5B 1.695(9) .
C99 S5A 1.722(8) .
C100 S5A 1.734(8) .
C100 S5B 1.781(9) .
O5 Zn6 1.941(4) 1_565
O6 Zn5 2.161(4) 1_565
O11 Zn3 1.914(4) 4_565
O12 Zn5 2.066(4) 4_565
O17 Zn6 1.988(4) 4_566
O18 Zn3 1.952(4) 4_566
O19 S1 1.480(5) .
O20 S2 1.444(7) .
O21 S3 1.470(7) .
O22 S4 1.467(5) .
O23 S5B 1.468(7) .
O23 S5A 1.508(6) .
S5B S5A 1.394(9) .
